data_4333044
loop_
_publ_author_name
'Du, Zi-Yi'
'Xu, Hai-Bing'
'Mao, Jiang-Gao'

_publ_section_title
;
 Rational Design of 0D, 1D, and 3D Open Frameworks Based on Tetranuclear
 Lanthanide(III) Sulfonate&#x2212;Phosphonate Clusters
;
_journal_issue 24
_journal_name_full 'Inorganic Chemistry'
_journal_page_first 9780
_journal_page_last 9788
_journal_paper_doi 10.1021/ic0613255
_journal_volume 45
_journal_year 2006
_chemical_formula_sum 'C36 H40 Eu2 N4 O20 P2 S2'
_chemical_formula_weight 1278.70
_chemical_name_systematic
; 
 ? 
;
_space_group_IT_number 2
_symmetry_cell_setting triclinic
_symmetry_space_group_name_Hall '-P 1'
_symmetry_space_group_name_H-M 'P -1'
_atom_sites_solution_hydrogens geom
_atom_sites_solution_primary direct
_atom_sites_solution_secondary difmap
_audit_creation_method SHELXL-97
_cell_angle_alpha 112.52(1)
_cell_angle_beta 108.2770(10)
_cell_angle_gamma 98.2940(10)
_cell_formula_units_Z 2
_cell_length_a 12.2312(2)
_cell_length_b 14.3800(3)
_cell_length_c 15.4760(2)
_cell_measurement_temperature 293(2)
_cell_volume 2276.6(2)
_computing_cell_refinement 'Siemens Smart CCD'
_computing_data_collection 'Siemens Smart CCD'
_computing_data_reduction 'Siemens Smart CCD'
_computing_structure_refinement 'SHELXL-97 (Sheldrick, 1997)'
_computing_structure_solution 'SHELXS-97 (Sheldrick, 1990)'
_diffrn_ambient_temperature 293(2)
_diffrn_measured_fraction_theta_full 0.977
_diffrn_measured_fraction_theta_max 0.977
_diffrn_measurement_device_type 'Siemens Smart CCD'
_diffrn_measurement_method 'narrow frame method'
_diffrn_radiation_monochromator graphite
_diffrn_radiation_source 'fine-focus sealed tube'
_diffrn_radiation_type MoK\a
_diffrn_radiation_wavelength 0.71073
_diffrn_reflns_av_R_equivalents 0.0257
_diffrn_reflns_av_sigmaI/netI 0.0406
_diffrn_reflns_limit_h_max 14
_diffrn_reflns_limit_h_min -12
_diffrn_reflns_limit_k_max 17
_diffrn_reflns_limit_k_min -16
_diffrn_reflns_limit_l_max 18
_diffrn_reflns_limit_l_min -18
_diffrn_reflns_number 12392
_diffrn_reflns_theta_full 25.68
_diffrn_reflns_theta_max 25.68
_diffrn_reflns_theta_min 1.87
_diffrn_standards_decay_% <1.0%
_exptl_absorpt_coefficient_mu 2.974
_exptl_absorpt_correction_T_max 1.00
_exptl_absorpt_correction_T_min 0.887
_exptl_absorpt_correction_type SADABS
_exptl_crystal_colour colorless
_exptl_crystal_density_diffrn 1.865
_exptl_crystal_density_method 'not measured'
_exptl_crystal_description brick
_exptl_crystal_F_000 1264
_exptl_crystal_size_max 0.20
_exptl_crystal_size_mid 0.10
_exptl_crystal_size_min 0.10
_refine_diff_density_max 1.842
_refine_diff_density_min -1.462
_refine_diff_density_rms 0.175
_refine_ls_extinction_method none
_refine_ls_goodness_of_fit_ref 1.087
_refine_ls_hydrogen_treatment mixed
_refine_ls_matrix_type full
_refine_ls_number_parameters 596
_refine_ls_number_reflns 8446
_refine_ls_number_restraints 4
_refine_ls_restrained_S_all 1.090
_refine_ls_R_factor_all 0.0605
_refine_ls_R_factor_gt 0.0490
_refine_ls_shift/su_max 0.388
_refine_ls_shift/su_mean 0.004
_refine_ls_structure_factor_coef Fsqd
_refine_ls_weighting_details 'calc w=1/[\s^2^(Fo^2^)+(0.0219P)^2^+26.3370P] where P=(Fo^2^+2Fc^2^)/3'
_refine_ls_weighting_scheme calc
_refine_ls_wR_factor_gt 0.1017
_refine_ls_wR_factor_ref 0.1089
_reflns_number_gt 7385
_reflns_number_total 8446
_reflns_threshold_expression >2sigma(I)
_cod_data_source_file ic0613255sup3.cif
_cod_data_source_block 1
_cod_original_cell_volume 2276.53(7)
_cod_original_sg_symbol_H-M P-1
_cod_database_code 4333044

loop_
_symmetry_equiv_pos_as_xyz
'x, y, z'
'-x, -y, -z'

loop_
_atom_site_label
_atom_site_type_symbol
_atom_site_fract_x
_atom_site_fract_y
_atom_site_fract_z
_atom_site_U_iso_or_equiv
_atom_site_adp_type
_atom_site_occupancy
_atom_site_symmetry_multiplicity
_atom_site_calc_flag
_atom_site_refinement_flags
_atom_site_disorder_assembly
_atom_site_disorder_group
Eu1 Eu 0.85355(3) 0.41077(3) 0.48323(3) 0.01750(9) Uani 1 1 d . . .
Eu2 Eu 0.77727(3) 0.30053(3) 0.09131(3) 0.02342(10) Uani 1 1 d . . .
P1 P 0.99065(16) 0.67347(14) 0.68088(13) 0.0193(4) Uani 1 1 d . . .
P2 P 0.81096(16) 0.51125(14) 0.33369(13) 0.0186(4) Uani 1 1 d . . .
S1 S 0.6657(2) 0.8820(2) 0.7738(3) 0.0786(11) Uani 1 1 d D . .
S2 S 0.67063(18) 0.80170(16) 0.20334(15) 0.0313(4) Uani 1 1 d . . .
N1 N 0.8517(5) 0.2692(5) 0.5458(5) 0.0267(13) Uani 1 1 d . . .
N2 N 0.7003(5) 0.3901(5) 0.5617(5) 0.0283(14) Uani 1 1 d . . .
N3 N 0.7620(6) 0.4116(5) -0.0090(5) 0.0353(16) Uani 1 1 d . . .
N4 N 0.9264(6) 0.3032(5) 0.0047(5) 0.0376(16) Uani 1 1 d . . .
C1 C 0.9421(6) 0.7912(5) 0.7122(5) 0.0210(14) Uani 1 1 d . A .
C2 C 0.8329(7) 0.7900(6) 0.7244(6) 0.0271(16) Uani 1 1 d . . .
H2A H 0.7818 0.7274 0.7118 0.033 Uiso 1 1 calc R A .
C3 C 0.8018(7) 0.8825(6) 0.7553(6) 0.0312(17) Uani 1 1 d . A .
C4 C 0.8769(7) 0.9767(6) 0.7763(6) 0.0345(18) Uani 1 1 d . . .
H4A H 0.8558 1.0385 0.7990 0.041 Uiso 1 1 calc R A .
C5 C 0.9839(8) 0.9789(6) 0.7632(7) 0.0375(19) Uani 1 1 d . A .
H5A H 1.0353 1.0418 0.7769 0.045 Uiso 1 1 calc R . .
C6 C 1.0132(7) 0.8853(6) 0.7293(6) 0.0312(17) Uani 1 1 d . . .
H6A H 1.0834 0.8862 0.7178 0.037 Uiso 1 1 calc R A .
C7 C 0.7781(6) 0.6357(5) 0.3565(5) 0.0210(14) Uani 1 1 d . . .
C8 C 0.7880(7) 0.7022(6) 0.4546(6) 0.0309(17) Uani 1 1 d . . .
H8A H 0.8084 0.6811 0.5059 0.037 Uiso 1 1 calc R . .
C9 C 0.7674(8) 0.7980(7) 0.4748(6) 0.039(2) Uani 1 1 d . . .
H9A H 0.7758 0.8420 0.5404 0.047 Uiso 1 1 calc R . .
C10 C 0.7345(7) 0.8304(6) 0.3999(6) 0.0348(18) Uani 1 1 d . . .
H10A H 0.7213 0.8958 0.4145 0.042 Uiso 1 1 calc R . .
C11 C 0.7215(6) 0.7638(6) 0.3024(5) 0.0232(15) Uani 1 1 d . . .
C12 C 0.7441(6) 0.6676(6) 0.2800(6) 0.0245(15) Uani 1 1 d . . .
H12A H 0.7367 0.6245 0.2144 0.029 Uiso 1 1 calc R . .
C13 C 0.8396(10) 0.1087(8) 0.6050(8) 0.055(3) Uani 1 1 d . . .
H13A H 0.8372 0.0558 0.6256 0.066 Uiso 1 1 calc R . .
C14 C 0.7582(9) 0.1683(7) 0.6127(7) 0.046(2) Uani 1 1 d . . .
C15 C 0.6695(11) 0.1527(9) 0.6525(9) 0.067(3) Uani 1 1 d . . .
H15A H 0.6638 0.1005 0.6737 0.081 Uiso 1 1 calc R . .
C16 C 0.5949(9) 0.2122(9) 0.6596(8) 0.060(3) Uani 1 1 d . . .
H16A H 0.5379 0.2001 0.6852 0.072 Uiso 1 1 calc R . .
C17 C 0.6013(8) 0.2941(7) 0.6284(7) 0.042(2) Uani 1 1 d . . .
C18 C 0.5278(9) 0.3609(9) 0.6370(7) 0.053(3) Uani 1 1 d . . .
H18A H 0.4703 0.3518 0.6630 0.064 Uiso 1 1 calc R . .
C19 C 0.5393(8) 0.4387(8) 0.6079(7) 0.051(2) Uani 1 1 d . . .
H19A H 0.4900 0.4824 0.6127 0.061 Uiso 1 1 calc R . .
C20 C 0.6283(8) 0.4503(7) 0.5705(7) 0.041(2) Uani 1 1 d . . .
H20A H 0.6372 0.5034 0.5508 0.049 Uiso 1 1 calc R . .
C21 C 0.6855(7) 0.3113(6) 0.5888(6) 0.0298(17) Uani 1 1 d . . .
C22 C 0.7680(7) 0.2491(6) 0.5825(6) 0.0297(17) Uani 1 1 d . . .
C23 C 0.9250(8) 0.2090(6) 0.5372(7) 0.041(2) Uani 1 1 d . . .
H23A H 0.9807 0.2206 0.5102 0.049 Uiso 1 1 calc R . .
C24 C 0.9210(10) 0.1286(7) 0.5676(8) 0.055(3) Uani 1 1 d . . .
H24A H 0.9745 0.0891 0.5619 0.066 Uiso 1 1 calc R . .
C25 C 0.7323(12) 0.5151(8) -0.1316(8) 0.067(4) Uani 1 1 d . . .
H25A H 0.7211 0.5486 -0.1732 0.081 Uiso 1 1 calc R . .
C26 C 0.8190(10) 0.4613(7) -0.1260(7) 0.053(3) Uani 1 1 d . . .
C27 C 0.8962(14) 0.4549(10) -0.1817(8) 0.082(5) Uani 1 1 d . . .
H27A H 0.8907 0.4896 -0.2220 0.098 Uiso 1 1 calc R . .
C28 C 0.9746(12) 0.4001(10) -0.1754(8) 0.071(4) Uani 1 1 d . . .
H28A H 1.0229 0.3977 -0.2117 0.086 Uiso 1 1 calc R . .
C29 C 0.9876(9) 0.3446(8) -0.1148(6) 0.049(2) Uani 1 1 d . . .
C30 C 1.0693(10) 0.2881(9) -0.1061(8) 0.064(3) Uani 1 1 d . . .
H30A H 1.1162 0.2808 -0.1440 0.077 Uiso 1 1 calc R . .
C31 C 1.0811(9) 0.2436(8) -0.0423(9) 0.064(3) Uani 1 1 d . . .
H31A H 1.1369 0.2065 -0.0353 0.077 Uiso 1 1 calc R . .
C32 C 1.0085(8) 0.2536(7) 0.0132(8) 0.048(2) Uani 1 1 d . . .
H32A H 1.0188 0.2240 0.0580 0.058 Uiso 1 1 calc R . .
C33 C 0.9153(8) 0.3498(7) -0.0582(6) 0.038(2) Uani 1 1 d . . .
C34 C 0.8295(8) 0.4079(7) -0.0654(6) 0.0369(19) Uani 1 1 d . . .
C35 C 0.6825(9) 0.4664(7) -0.0151(7) 0.048(2) Uani 1 1 d . . .
H35A H 0.6366 0.4703 0.0233 0.058 Uiso 1 1 calc R . .
C36 C 0.6650(12) 0.5184(8) -0.0769(8) 0.067(3) Uani 1 1 d . . .
H36A H 0.6078 0.5546 -0.0799 0.080 Uiso 1 1 calc R . .
O1W O 0.6732(4) 0.2475(4) 0.3569(4) 0.0293(11) Uani 1 1 d . . .
O2W O 0.8141(6) 0.1201(5) 0.0415(5) 0.0478(16) Uani 1 1 d . . .
O3W O 0.6536(6) 0.1744(5) -0.0918(4) 0.0471(16) Uani 1 1 d . . .
O4W O 0.5679(5) 0.3064(6) 0.0489(5) 0.0490(16) Uani 1 1 d . . .
O5W O 0.6920(6) 0.2115(5) 0.1698(5) 0.0455(15) Uani 1 1 d . . .
O6W O 0.5041(18) 0.0441(16) 0.0695(17) 0.107(7) Uani 0.50 1 d P . .
O7W O 0.6830(15) -0.0296(16) 0.0844(16) 0.097(7) Uani 0.50 1 d P . .
O8W O 0.6339(19) 0.0542(16) 0.3427(16) 0.070(6) Uiso 0.50 1 d P . .
O8W' O 0.6090(16) 0.0578(13) 0.3627(13) 0.053(5) Uiso 0.50 1 d P . .
O9W O 0.4932(5) 0.3572(5) 0.2033(5) 0.0472(16) Uani 1 1 d . . .
O11 O 1.0827(4) 0.6905(4) 0.6365(4) 0.0238(10) Uani 1 1 d . . .
O12 O 0.8800(4) 0.5784(4) 0.6049(4) 0.0233(10) Uani 1 1 d . . .
O13 O 1.0465(4) 0.6723(4) 0.7836(4) 0.0271(11) Uani 1 1 d . . .
O21 O 0.7242(4) 0.4478(4) 0.3587(4) 0.0262(11) Uani 1 1 d . . .
O22 O 0.9386(4) 0.5346(4) 0.4126(4) 0.0231(10) Uani 1 1 d . . .
O23 O 0.7951(5) 0.4589(4) 0.2230(4) 0.0268(11) Uani 1 1 d . . .
O31 O 0.7047(14) 0.9064(12) 0.8878(11) 0.066(4) Uiso 0.50 1 d PD A 1
O32 O 0.6341(11) 0.9729(9) 0.7674(10) 0.042(3) Uiso 0.50 1 d PD A 1
O31' O 0.6612(14) 0.9707(12) 0.8295(12) 0.063(4) Uiso 0.50 1 d P A 2
O32' O 0.607(3) 0.912(3) 0.682(3) 0.223(16) Uiso 0.50 1 d PD A 2
O33 O 0.5824(7) 0.7833(6) 0.7107(6) 0.0612(19) Uiso 1 1 d D A .
O41 O 0.7657(8) 0.8870(8) 0.2258(8) 0.107(4) Uani 1 1 d . . .
O42 O 0.6412(9) 0.7115(7) 0.1087(5) 0.080(3) Uani 1 1 d . . .
O43 O 0.5670(7) 0.8340(7) 0.2105(6) 0.070(2) Uani 1 1 d . . .

loop_
_atom_site_aniso_label
_atom_site_aniso_U_11
_atom_site_aniso_U_22
_atom_site_aniso_U_33
_atom_site_aniso_U_23
_atom_site_aniso_U_13
_atom_site_aniso_U_12
Eu1 0.01722(17) 0.01842(18) 0.01946(18) 0.00983(14) 0.00859(14) 0.00647(13)
Eu2 0.0253(2) 0.0264(2) 0.01848(19) 0.00947(15) 0.00816(15) 0.01142(15)
P1 0.0190(8) 0.0193(9) 0.0199(9) 0.0078(7) 0.0081(7) 0.0087(7)
P2 0.0203(9) 0.0191(8) 0.0186(8) 0.0096(7) 0.0074(7) 0.0098(7)
S1 0.0416(15) 0.0436(15) 0.125(3) -0.0002(16) 0.0501(17) 0.0135(12)
S2 0.0346(10) 0.0401(11) 0.0366(11) 0.0275(9) 0.0182(9) 0.0219(9)
N1 0.026(3) 0.025(3) 0.030(3) 0.015(3) 0.009(3) 0.008(3)
N2 0.025(3) 0.029(3) 0.027(3) 0.006(3) 0.014(3) 0.007(3)
N3 0.040(4) 0.036(4) 0.022(3) 0.012(3) 0.006(3) 0.012(3)
N4 0.036(4) 0.035(4) 0.038(4) 0.011(3) 0.018(3) 0.011(3)
C1 0.022(3) 0.022(3) 0.023(4) 0.010(3) 0.012(3) 0.011(3)
C2 0.025(4) 0.020(4) 0.033(4) 0.010(3) 0.012(3) 0.001(3)
C3 0.027(4) 0.029(4) 0.030(4) 0.005(3) 0.010(3) 0.014(3)
C4 0.037(4) 0.021(4) 0.040(5) 0.007(3) 0.014(4) 0.016(3)
C5 0.043(5) 0.022(4) 0.049(5) 0.017(4) 0.018(4) 0.012(4)
C6 0.030(4) 0.030(4) 0.037(4) 0.016(4) 0.016(4) 0.012(3)
C7 0.023(4) 0.020(3) 0.023(4) 0.013(3) 0.009(3) 0.008(3)
C8 0.037(4) 0.034(4) 0.023(4) 0.015(3) 0.006(3) 0.020(4)
C9 0.054(5) 0.036(5) 0.017(4) 0.005(3) 0.009(4) 0.021(4)
C10 0.040(5) 0.031(4) 0.030(4) 0.016(4) 0.006(4) 0.018(4)
C11 0.027(4) 0.026(4) 0.028(4) 0.020(3) 0.013(3) 0.014(3)
C12 0.024(4) 0.026(4) 0.026(4) 0.012(3) 0.011(3) 0.011(3)
C13 0.076(7) 0.041(5) 0.060(6) 0.038(5) 0.022(6) 0.017(5)
C14 0.052(6) 0.039(5) 0.038(5) 0.023(4) 0.010(4) -0.007(4)
C15 0.077(8) 0.071(8) 0.073(8) 0.054(7) 0.035(7) 0.005(6)
C16 0.047(6) 0.082(8) 0.067(7) 0.048(6) 0.032(5) 0.002(6)
C17 0.032(4) 0.054(6) 0.034(5) 0.021(4) 0.013(4) -0.002(4)
C18 0.039(5) 0.070(7) 0.044(6) 0.015(5) 0.025(5) 0.006(5)
C19 0.034(5) 0.065(7) 0.049(6) 0.014(5) 0.023(4) 0.022(5)
C20 0.043(5) 0.040(5) 0.047(5) 0.018(4) 0.025(4) 0.022(4)
C21 0.031(4) 0.032(4) 0.027(4) 0.012(3) 0.016(3) 0.004(3)
C22 0.031(4) 0.031(4) 0.024(4) 0.014(3) 0.009(3) 0.003(3)
C23 0.038(5) 0.031(4) 0.056(6) 0.024(4) 0.015(4) 0.014(4)
C24 0.063(7) 0.037(5) 0.071(7) 0.030(5) 0.021(6) 0.026(5)
C25 0.104(10) 0.042(6) 0.033(5) 0.022(5) 0.000(6) 0.005(6)
C26 0.071(7) 0.038(5) 0.024(4) 0.009(4) 0.006(4) -0.012(5)
C27 0.119(12) 0.061(8) 0.021(5) 0.008(5) 0.016(6) -0.036(8)
C28 0.073(8) 0.074(8) 0.028(5) 0.006(6) 0.017(5) -0.029(7)
C29 0.048(6) 0.046(5) 0.024(4) 0.000(4) 0.013(4) -0.013(5)
C30 0.051(6) 0.060(7) 0.047(6) -0.006(5) 0.027(5) -0.010(5)
C31 0.045(6) 0.045(6) 0.077(8) -0.003(6) 0.033(6) 0.011(5)
C32 0.038(5) 0.045(5) 0.055(6) 0.009(5) 0.025(5) 0.014(4)
C33 0.036(5) 0.039(5) 0.025(4) 0.006(4) 0.012(4) -0.003(4)
C34 0.042(5) 0.037(5) 0.019(4) 0.013(3) 0.003(3) -0.003(4)
C35 0.055(6) 0.040(5) 0.041(5) 0.017(4) 0.008(4) 0.020(4)
C36 0.091(9) 0.045(6) 0.043(6) 0.018(5) 0.000(6) 0.024(6)
O1W 0.025(3) 0.028(3) 0.029(3) 0.013(2) 0.007(2) 0.002(2)
O2W 0.058(4) 0.040(4) 0.040(4) 0.015(3) 0.016(3) 0.021(3)
O3W 0.043(4) 0.045(4) 0.030(3) 0.003(3) 0.002(3) 0.021(3)
O4W 0.035(3) 0.075(5) 0.035(3) 0.021(3) 0.012(3) 0.026(3)
O5W 0.053(4) 0.049(4) 0.044(4) 0.028(3) 0.024(3) 0.013(3)
O6W 0.085(13) 0.096(15) 0.129(17) 0.040(13) 0.064(13) -0.016(11)
O7W 0.077(11) 0.124(15) 0.147(17) 0.129(15) 0.032(11) 0.019(11)
O9W 0.037(3) 0.063(4) 0.044(4) 0.023(3) 0.017(3) 0.022(3)
O11 0.024(3) 0.022(2) 0.029(3) 0.011(2) 0.014(2) 0.010(2)
O12 0.020(2) 0.022(3) 0.028(3) 0.010(2) 0.010(2) 0.008(2)
O13 0.028(3) 0.035(3) 0.019(2) 0.013(2) 0.008(2) 0.016(2)
O21 0.024(3) 0.027(3) 0.029(3) 0.016(2) 0.008(2) 0.009(2)
O22 0.020(2) 0.023(3) 0.027(3) 0.013(2) 0.007(2) 0.012(2)
O23 0.037(3) 0.026(3) 0.021(3) 0.011(2) 0.011(2) 0.018(2)
O41 0.071(6) 0.131(8) 0.132(8) 0.113(8) 0.010(6) -0.010(6)
O42 0.140(8) 0.088(6) 0.032(4) 0.033(4) 0.032(4) 0.078(6)
O43 0.063(5) 0.129(7) 0.066(5) 0.070(5) 0.037(4) 0.070(5)

loop_
_atom_type_symbol
_atom_type_description
_atom_type_scat_dispersion_real
_atom_type_scat_dispersion_imag
_atom_type_scat_source
C C 0.0033 0.0016 'International Tables Vol C Tables 4.2.6.8 and 6.1.1.4'
H H 0.0000 0.0000 'International Tables Vol C Tables 4.2.6.8 and 6.1.1.4'
N N 0.0061 0.0033 'International Tables Vol C Tables 4.2.6.8 and 6.1.1.4'
O O 0.0106 0.0060 'International Tables Vol C Tables 4.2.6.8 and 6.1.1.4'
P P 0.1023 0.0942 'International Tables Vol C Tables 4.2.6.8 and 6.1.1.4'
S S 0.1246 0.1234 'International Tables Vol C Tables 4.2.6.8 and 6.1.1.4'
Eu Eu -0.1578 3.6682 'International Tables Vol C Tables 4.2.6.8 and 6.1.1.4'

loop_
_geom_angle_atom_site_label_1
_geom_angle_atom_site_label_2
_geom_angle_atom_site_label_3
_geom_angle
_geom_angle_site_symmetry_1
_geom_angle_site_symmetry_3
O11 Eu1 O12 146.47(17) 2_766 .
O11 Eu1 O22 81.14(17) 2_766 2_766
O12 Eu1 O22 78.29(16) . 2_766
O11 Eu1 O21 89.76(17) 2_766 .
O12 Eu1 O21 87.97(17) . .
O22 Eu1 O21 137.76(17) 2_766 .
O11 Eu1 O1W 74.60(17) 2_766 .
O12 Eu1 O1W 135.04(16) . .
O22 Eu1 O1W 142.75(16) 2_766 .
O21 Eu1 O1W 70.62(17) . .
O11 Eu1 N1 87.83(18) 2_766 .
O12 Eu1 N1 114.84(18) . .
O22 Eu1 N1 81.86(18) 2_766 .
O21 Eu1 N1 139.26(18) . .
O1W Eu1 N1 69.55(18) . .
O11 Eu1 N2 140.13(18) 2_766 .
O12 Eu1 N2 73.39(18) . .
O22 Eu1 N2 118.82(18) 2_766 .
O21 Eu1 N2 94.26(19) . .
O1W Eu1 N2 69.54(18) . .
N1 Eu1 N2 63.9(2) . .
O11 Eu1 O22 73.15(15) 2_766 .
O12 Eu1 O22 77.40(16) . .
O22 Eu1 O22 80.05(16) 2_766 .
O21 Eu1 O22 57.91(15) . .
O1W Eu1 O22 117.99(15) . .
N1 Eu1 O22 155.47(17) . .
N2 Eu1 O22 140.16(17) . .
O11 Eu1 P2 77.96(12) 2_766 .
O12 Eu1 P2 84.38(12) . .
O22 Eu1 P2 109.66(12) 2_766 .
O21 Eu1 P2 28.51(12) . .
O1W Eu1 P2 92.57(12) . .
N1 Eu1 P2 159.75(14) . .
N2 Eu1 P2 119.81(15) . .
O22 Eu1 P2 29.61(10) . .
O11 Eu1 P1 130.61(12) 2_766 .
O12 Eu1 P1 18.24(12) . .
O22 Eu1 P1 61.03(12) 2_766 .
O21 Eu1 P1 97.58(12) . .
O1W Eu1 P1 153.26(12) . .
N1 Eu1 P1 114.46(14) . .
N2 Eu1 P1 88.16(14) . .
O22 Eu1 P1 70.18(11) . .
P2 Eu1 P1 85.78(4) . .
O11 Eu1 P1 16.58(12) 2_766 2_766
O12 Eu1 P1 129.90(12) . 2_766
O22 Eu1 P1 72.09(12) 2_766 2_766
O21 Eu1 P1 87.80(12) . 2_766
O1W Eu1 P1 89.47(12) . 2_766
N1 Eu1 P1 100.04(14) . 2_766
N2 Eu1 P1 156.71(14) . 2_766
O22 Eu1 P1 58.55(10) . 2_766
P2 Eu1 P1 69.38(4) . 2_766
P1 Eu1 P1 114.60(3) . 2_766
O11 Eu1 Eu1 72.85(12) 2_766 2_766
O12 Eu1 Eu1 74.03(12) . 2_766
O22 Eu1 Eu1 42.98(12) 2_766 2_766
O21 Eu1 Eu1 94.90(12) . 2_766
O1W Eu1 Eu1 144.30(12) . 2_766
N1 Eu1 Eu1 122.88(14) . 2_766
N2 Eu1 Eu1 145.73(14) . 2_766
O22 Eu1 Eu1 37.08(10) . 2_766
P2 Eu1 Eu1 66.69(3) . 2_766
P1 Eu1 Eu1 57.92(3) . 2_766
P1 Eu1 Eu1 56.68(3) 2_766 2_766
O13 Eu2 O23 78.14(17) 2_766 .
O13 Eu2 O5W 83.3(2) 2_766 .
O23 Eu2 O5W 87.6(2) . .
O13 Eu2 O4W 145.99(19) 2_766 .
O23 Eu2 O4W 76.6(2) . .
O5W Eu2 O4W 73.3(2) . .
O13 Eu2 O3W 138.39(18) 2_766 .
O23 Eu2 O3W 143.17(18) . .
O5W Eu2 O3W 99.5(2) . .
O4W Eu2 O3W 71.1(2) . .
O13 Eu2 O2W 74.63(19) 2_766 .
O23 Eu2 O2W 146.85(18) . .
O5W Eu2 O2W 70.9(2) . .
O4W Eu2 O2W 118.3(2) . .
O3W Eu2 O2W 67.5(2) . .
O13 Eu2 N4 78.1(2) 2_766 .
O23 Eu2 N4 117.6(2) . .
O5W Eu2 N4 144.1(2) . .
O4W Eu2 N4 134.4(2) . .
O3W Eu2 N4 76.0(2) . .
O2W Eu2 N4 74.7(2) . .
O13 Eu2 N3 121.3(2) 2_766 .
O23 Eu2 N3 82.63(19) . .
O5W Eu2 N3 150.6(2) . .
O4W Eu2 N3 77.5(2) . .
O3W Eu2 N3 73.5(2) . .
O2W Eu2 N3 128.0(2) . .
N4 Eu2 N3 63.2(2) . .
O12 P1 O11 112.9(3) . .
O12 P1 O13 112.4(3) . .
O11 P1 O13 113.1(3) . .
O12 P1 C1 108.2(3) . .
O11 P1 C1 105.5(3) . .
O13 P1 C1 103.9(3) . .
O12 P1 Eu1 28.46(18) . .
O11 P1 Eu1 90.30(19) . .
O13 P1 Eu1 109.5(2) . .
C1 P1 Eu1 133.5(2) . .
O12 P1 Eu1 90.50(19) . 2_766
O11 P1 Eu1 25.55(18) . 2_766
O13 P1 Eu1 114.5(2) . 2_766
C1 P1 Eu1 126.5(2) . 2_766
Eu1 P1 Eu1 65.40(3) . 2_766
O23 P2 O21 114.0(3) . .
O23 P2 O22 114.9(3) . .
O21 P2 O22 105.6(3) . .
O23 P2 C7 106.5(3) . .
O21 P2 C7 107.2(3) . .
O22 P2 C7 108.3(3) . .
O23 P2 Eu1 126.6(2) . .
O21 P2 Eu1 47.45(18) . .
O22 P2 Eu1 58.68(19) . .
C7 P2 Eu1 126.3(2) . .
O31' S1 O33 134.4(8) . .
O31' S1 O32 39.4(7) . .
O33 S1 O32 119.0(7) . .
O31' S1 O31 66.4(9) . .
O33 S1 O31 110.7(7) . .
O32 S1 O31 105.8(8) . .
O31' S1 C3 115.3(8) . .
O33 S1 C3 109.6(4) . .
O32 S1 C3 107.2(6) . .
O31 S1 C3 103.4(7) . .
O31' S1 O32' 83.6(16) . .
O33 S1 O32' 86.5(15) . .
O32 S1 O32' 44.3(14) . .
O31 S1 O32' 149.7(16) . .
C3 S1 O32' 93.3(15) . .
O41 S2 O42 113.5(7) . .
O41 S2 O43 111.4(6) . .
O42 S2 O43 112.3(5) . .
O41 S2 C11 106.3(4) . .
O42 S2 C11 107.4(4) . .
O43 S2 C11 105.4(4) . .
C23 N1 C22 118.2(7) . .
C23 N1 Eu1 122.1(5) . .
C22 N1 Eu1 119.5(5) . .
C20 N2 C21 117.9(7) . .
C20 N2 Eu1 121.7(6) . .
C21 N2 Eu1 120.3(5) . .
C35 N3 C34 117.4(8) . .
C35 N3 Eu2 122.6(6) . .
C34 N3 Eu2 119.8(5) . .
C32 N4 C33 118.0(8) . .
C32 N4 Eu2 121.7(6) . .
C33 N4 Eu2 120.1(5) . .
C6 C1 C2 118.0(6) . .
C6 C1 P1 121.3(5) . .
C2 C1 P1 120.6(5) . .
C3 C2 C1 119.6(7) . .
C4 C3 C2 121.3(7) . .
C4 C3 S1 118.9(6) . .
C2 C3 S1 119.7(6) . .
C3 C4 C5 119.7(7) . .
C4 C5 C6 118.8(8) . .
C1 C6 C5 122.5(7) . .
C12 C7 C8 119.1(6) . .
C12 C7 P2 122.2(5) . .
C8 C7 P2 118.8(5) . .
C9 C8 C7 120.0(7) . .
C8 C9 C10 121.3(7) . .
C9 C10 C11 118.7(7) . .
C12 C11 C10 121.4(7) . .
C12 C11 S2 119.5(6) . .
C10 C11 S2 119.0(5) . .
C11 C12 C7 119.4(7) . .
C24 C13 C14 119.6(8) . .
C13 C14 C22 117.6(8) . .
C13 C14 C15 123.2(9) . .
C22 C14 C15 119.2(10) . .
C16 C15 C14 121.1(9) . .
C15 C16 C17 121.3(9) . .
C21 C17 C18 116.9(8) . .
C21 C17 C16 119.4(9) . .
C18 C17 C16 123.7(9) . .
C19 C18 C17 121.2(8) . .
C18 C19 C20 117.4(9) . .
N2 C20 C19 123.8(9) . .
N2 C21 C17 122.9(8) . .
N2 C21 C22 117.1(6) . .
C17 C21 C22 119.9(7) . .
N1 C22 C14 122.1(8) . .
N1 C22 C21 118.8(7) . .
C14 C22 C21 119.1(7) . .
N1 C23 C24 122.3(9) . .
C13 C24 C23 120.1(9) . .
C36 C25 C26 120.0(9) . .
C34 C26 C25 118.2(10) . .
C34 C26 C27 118.3(11) . .
C25 C26 C27 123.5(11) . .
C28 C27 C26 120.7(11) . .
C27 C28 C29 122.5(11) . .
C30 C29 C33 117.7(10) . .
C30 C29 C28 123.6(10) . .
C33 C29 C28 118.6(11) . .
C31 C30 C29 119.9(10) . .
C30 C31 C32 119.5(11) . .
N4 C32 C31 122.8(11) . .
N4 C33 C29 122.0(9) . .
N4 C33 C34 118.8(7) . .
C29 C33 C34 119.2(8) . .
N3 C34 C26 122.0(9) . .
N3 C34 C33 117.4(7) . .
C26 C34 C33 120.7(9) . .
N3 C35 C36 123.3(10) . .
C25 C36 C35 119.1(11) . .
P1 O11 Eu1 137.9(3) . 2_766
P1 O12 Eu1 133.3(3) . .
P1 O13 Eu2 144.0(3) . 2_766
P2 O21 Eu1 104.0(2) . .
P2 O22 Eu1 168.3(3) . 2_766
P2 O22 Eu1 91.7(2) . .
Eu1 O22 Eu1 99.95(16) 2_766 .
P2 O23 Eu2 143.5(3) . .

loop_
_geom_bond_atom_site_label_1
_geom_bond_atom_site_label_2
_geom_bond_distance
_geom_bond_site_symmetry_2
Eu1 O11 2.308(5) 2_766
Eu1 O12 2.319(5) .
Eu1 O22 2.359(5) 2_766
Eu1 O21 2.370(5) .
Eu1 O1W 2.547(5) .
Eu1 N1 2.567(6) .
Eu1 N2 2.572(6) .
Eu1 O22 2.667(5) .
Eu1 P2 3.1205(17) .
Eu1 P1 3.5414(18) .
Eu1 P1 3.5909(17) 2_766
Eu1 Eu1 3.8536(7) 2_766
Eu2 O13 2.260(5) 2_766
Eu2 O23 2.326(5) .
Eu2 O5W 2.410(6) .
Eu2 O4W 2.459(6) .
Eu2 O3W 2.488(6) .
Eu2 O2W 2.560(6) .
Eu2 N4 2.584(7) .
Eu2 N3 2.607(7) .
P1 O12 1.523(5) .
P1 O11 1.528(5) .
P1 O13 1.529(5) .
P1 C1 1.816(7) .
P1 Eu1 3.5909(17) 2_766
P2 O23 1.516(5) .
P2 O21 1.536(5) .
P2 O22 1.543(5) .
P2 C7 1.818(7) .
S1 O31' 1.257(15) .
S1 O33 1.380(8) .
S1 O32 1.445(12) .
S1 O31 1.553(14) .
S1 C3 1.774(8) .
S1 O32' 1.63(2) .
S2 O41 1.409(8) .
S2 O42 1.428(7) .
S2 O43 1.433(7) .
S2 C11 1.782(7) .
N1 C23 1.335(10) .
N1 C22 1.364(10) .
N2 C20 1.323(10) .
N2 C21 1.359(10) .
N3 C35 1.340(11) .
N3 C34 1.370(11) .
N4 C32 1.315(11) .
N4 C33 1.364(11) .
C1 C6 1.378(10) .
C1 C2 1.405(10) .
C2 C3 1.385(10) .
C3 C4 1.379(11) .
C4 C5 1.382(12) .
C5 C6 1.389(11) .
C7 C12 1.395(9) .
C7 C8 1.406(10) .
C8 C9 1.371(11) .
C9 C10 1.378(11) .
C10 C11 1.385(11) .
C11 C12 1.384(10) .
C13 C24 1.347(15) .
C13 C14 1.408(14) .
C14 C22 1.413(11) .
C14 C15 1.435(14) .
C15 C16 1.338(16) .
C16 C17 1.435(13) .
C17 C21 1.391(11) .
C17 C18 1.404(14) .
C18 C19 1.362(15) .
C19 C20 1.401(12) .
C21 C22 1.444(11) .
C23 C24 1.405(12) .
C25 C36 1.346(17) .
C25 C26 1.401(16) .
C26 C34 1.410(12) .
C26 C27 1.456(17) .
C27 C28 1.330(19) .
C28 C29 1.435(16) .
C29 C30 1.382(16) .
C29 C33 1.417(12) .
C30 C31 1.351(17) .
C31 C32 1.403(14) .
C33 C34 1.435(13) .
C35 C36 1.409(14) .
O11 Eu1 2.308(5) 2_766
O13 Eu2 2.260(5) 2_766
O22 Eu1 2.359(5) 2_766
